data_7001974
loop_
_publ_author_name
'Zhang, Congying'
'Luo, Feng'
'Cheng, Bin'
'Li, Bin'
'Song, Haibin'
'Xu, Shansheng'
'Wang, Baiquan'

_publ_section_title
;
 Reactions of indenyl-functionalized imidazolium salts and
 N-heterocyclic carbenes with Ru3(CO)12
;
_journal_coden_ASTM DTARAF
_journal_issue 35
_journal_name_full 'Dalton Transactions'
_journal_page_first 7230
_journal_page_last 7235
_journal_paper_doi 10.1039/b906933j
_journal_year 2009
_chemical_formula_moiety 'C32 H30 Cl2 N2 O5 Ru2'
_chemical_formula_sum 'C32 H30 Cl2 N2 O5 Ru2'
_chemical_formula_weight 795.62
_space_group_IT_number 14
_symmetry_cell_setting monoclinic
_symmetry_space_group_name_Hall '-P 2yn'
_symmetry_space_group_name_H-M 'P 1 21/n 1'
_atom_sites_solution_hydrogens geom
_atom_sites_solution_primary direct
_atom_sites_solution_secondary difmap
_audit_creation_method SHELXL-97
_cell_angle_alpha 90.00
_cell_angle_beta 91.894(3)
_cell_angle_gamma 90.00
_cell_formula_units_Z 4
_cell_length_a 9.0789(5)
_cell_length_b 14.6352(7)
_cell_length_c 23.5139(13)
_cell_measurement_reflns_used 6957
_cell_measurement_temperature 113(2)
_cell_measurement_theta_max 27.9
_cell_measurement_theta_min 1.4
_cell_volume 3122.6(3)
_computing_cell_refinement CrystalClear
_computing_data_collection CrystalClear
_computing_data_reduction CrystalClear
_computing_publication_material 'CrystalStructure 3.7.0'
_computing_structure_refinement 'SHELXL-97 (Sheldrick, 1997)'
_computing_structure_solution 'SHELXS-97 (Sheldrick, 1990)'
_diffrn_ambient_temperature 113(2)
_diffrn_detector_area_resol_mean 7.31
_diffrn_measured_fraction_theta_full 0.999
_diffrn_measured_fraction_theta_max 0.999
_diffrn_measurement_device_type 'Rigaku Saturn'
_diffrn_measurement_method \w
_diffrn_radiation_monochromator confocal
_diffrn_radiation_source 'Rotating anode'
_diffrn_radiation_type MoK\a
_diffrn_radiation_wavelength 0.71070
_diffrn_reflns_av_R_equivalents 0.0568
_diffrn_reflns_av_sigmaI/netI 0.0568
_diffrn_reflns_limit_h_max 7
_diffrn_reflns_limit_h_min -10
_diffrn_reflns_limit_k_max 17
_diffrn_reflns_limit_k_min -17
_diffrn_reflns_limit_l_max 27
_diffrn_reflns_limit_l_min -27
_diffrn_reflns_number 18939
_diffrn_reflns_theta_full 25.01
_diffrn_reflns_theta_max 25.01
_diffrn_reflns_theta_min 1.64
_exptl_absorpt_coefficient_mu 1.182
_exptl_absorpt_correction_T_max 0.8335
_exptl_absorpt_correction_T_min 0.7980
_exptl_absorpt_correction_type multi-scan
_exptl_absorpt_process_details CrystalClear
_exptl_crystal_colour colorless
_exptl_crystal_density_diffrn 1.692
_exptl_crystal_density_method 'not measured'
_exptl_crystal_description prism
_exptl_crystal_F_000 1592
_exptl_crystal_size_max 0.20
_exptl_crystal_size_mid 0.18
_exptl_crystal_size_min 0.16
_refine_diff_density_max 1.076
_refine_diff_density_min -0.681
_refine_diff_density_rms 0.107
_refine_ls_extinction_method none
_refine_ls_goodness_of_fit_ref 1.060
_refine_ls_hydrogen_treatment constr
_refine_ls_matrix_type full
_refine_ls_number_parameters 393
_refine_ls_number_reflns 5503
_refine_ls_number_restraints 0
_refine_ls_restrained_S_all 1.060
_refine_ls_R_factor_all 0.0500
_refine_ls_R_factor_gt 0.0397
_refine_ls_shift/su_max 0.000
_refine_ls_shift/su_mean 0.000
_refine_ls_structure_factor_coef Fsqd
_refine_ls_weighting_details 'calc w=1/[\s^2^(Fo^2^)+(0.0244P)^2^+4.9127P] where P=(Fo^2^+2Fc^2^)/3'
_refine_ls_weighting_scheme calc
_refine_ls_wR_factor_gt 0.0776
_refine_ls_wR_factor_ref 0.0821
_reflns_number_gt 4739
_reflns_number_total 5503
_reflns_threshold_expression >2sigma(I)
_cod_data_source_file B906933J.txt
_cod_data_source_block 726842
_cod_database_code 7001974

loop_
_symmetry_equiv_pos_as_xyz
'x, y, z'
'-x+1/2, y+1/2, -z+1/2'
'-x, -y, -z'
'x-1/2, -y-1/2, z-1/2'

loop_
_atom_site_label
_atom_site_type_symbol
_atom_site_fract_x
_atom_site_fract_y
_atom_site_fract_z
_atom_site_U_iso_or_equiv
_atom_site_adp_type
_atom_site_occupancy
_atom_site_symmetry_multiplicity
_atom_site_calc_flag
_atom_site_refinement_flags
_atom_site_disorder_assembly
_atom_site_disorder_group
Ru1 Ru 0.04291(3) 0.49852(2) 0.247670(13) 0.01260(9) Uani 1 1 d . . .
Ru2 Ru -0.19900(3) 0.37934(2) 0.229479(14) 0.01433(10) Uani 1 1 d . . .
N1 N 0.2822(3) 0.3646(2) 0.23646(14) 0.0144(7) Uani 1 1 d . . .
N2 N 0.2579(3) 0.3662(2) 0.32649(14) 0.0147(7) Uani 1 1 d . . .
O1 O 0.2965(3) 0.63281(19) 0.24590(13) 0.0219(7) Uani 1 1 d . . .
O2 O -0.1473(3) 0.6376(2) 0.18171(14) 0.0301(8) Uani 1 1 d . . .
O3 O -0.1013(3) 0.5411(2) 0.36161(13) 0.0290(7) Uani 1 1 d . . .
O4 O -0.4324(3) 0.5238(2) 0.23926(16) 0.0371(9) Uani 1 1 d . . .
O5 O -0.2558(3) 0.3450(2) 0.35248(14) 0.0311(8) Uani 1 1 d . . .
C1 C 0.2036(4) 0.5804(3) 0.24698(17) 0.0165(9) Uani 1 1 d . . .
C2 C -0.0815(4) 0.5849(3) 0.20722(18) 0.0185(9) Uani 1 1 d . . .
C3 C -0.0467(4) 0.5239(3) 0.31995(19) 0.0189(9) Uani 1 1 d . . .
C4 C -0.3412(5) 0.4694(3) 0.23640(18) 0.0219(10) Uani 1 1 d . . .
C5 C -0.2310(5) 0.3550(3) 0.30521(19) 0.0201(9) Uani 1 1 d . . .
C6 C -0.2053(5) 0.4470(3) 0.09481(18) 0.0205(10) Uani 1 1 d . . .
H6 H -0.1455 0.4988 0.0877 0.025 Uiso 1 1 calc R . .
C7 C -0.3394(5) 0.4372(3) 0.06757(19) 0.0260(11) Uani 1 1 d . . .
H7 H -0.3718 0.4824 0.0410 0.031 Uiso 1 1 calc R . .
C8 C -0.4320(5) 0.3607(3) 0.07806(19) 0.0260(11) Uani 1 1 d . . .
H8 H -0.5247 0.3561 0.0583 0.031 Uiso 1 1 calc R . .
C9 C -0.3910(4) 0.2952(3) 0.11521(19) 0.0237(10) Uani 1 1 d . . .
H9 H -0.4546 0.2450 0.1217 0.028 Uiso 1 1 calc R . .
C10 C -0.2515(4) 0.3011(3) 0.14496(18) 0.0187(9) Uani 1 1 d . . .
C11 C -0.1564(4) 0.3787(3) 0.13394(17) 0.0154(9) Uani 1 1 d . . .
C12 C -0.0179(4) 0.3656(3) 0.16563(17) 0.0146(8) Uani 1 1 d . . .
C13 C -0.0315(4) 0.2811(3) 0.19600(18) 0.0160(9) Uani 1 1 d . . .
H13 H 0.0430 0.2545 0.2200 0.019 Uiso 1 1 calc R . .
C14 C -0.1745(4) 0.2432(3) 0.18455(18) 0.0196(9) Uani 1 1 d . . .
H14 H -0.2118 0.1887 0.2006 0.023 Uiso 1 1 calc R . .
C15 C 0.1042(4) 0.4317(3) 0.16893(17) 0.0159(9) Uani 1 1 d . . .
H15 H 0.0991 0.4752 0.1361 0.019 Uiso 1 1 calc R . .
C16 C 0.2583(4) 0.3913(3) 0.17695(16) 0.0147(9) Uani 1 1 d . . .
H16A H 0.2684 0.3372 0.1520 0.018 Uiso 1 1 calc R . .
H16B H 0.3330 0.4370 0.1664 0.018 Uiso 1 1 calc R . .
C17 C 0.3978(4) 0.3139(3) 0.25959(18) 0.0164(9) Uani 1 1 d . . .
H17 H 0.4728 0.2840 0.2394 0.020 Uiso 1 1 calc R . .
C18 C 0.3837(4) 0.3153(3) 0.31537(18) 0.0164(9) Uani 1 1 d . . .
H18 H 0.4475 0.2868 0.3428 0.020 Uiso 1 1 calc R . .
C19 C 0.1950(4) 0.3985(3) 0.27681(17) 0.0155(9) Uani 1 1 d . . .
C20 C 0.2106(4) 0.3817(3) 0.38382(17) 0.0149(9) Uani 1 1 d . . .
C21 C 0.1355(5) 0.3110(3) 0.41125(18) 0.0202(10) Uani 1 1 d . . .
C22 C 0.0987(5) 0.3273(3) 0.46720(19) 0.0269(10) Uani 1 1 d . . .
H22 H 0.0463 0.2817 0.4870 0.032 Uiso 1 1 calc R . .
C23 C 0.1360(5) 0.4078(3) 0.4950(2) 0.0297(11) Uani 1 1 d . . .
H23 H 0.1092 0.4171 0.5332 0.036 Uiso 1 1 calc R . .
C24 C 0.2123(5) 0.4742(3) 0.46684(19) 0.0251(10) Uani 1 1 d . . .
H24 H 0.2383 0.5290 0.4864 0.030 Uiso 1 1 calc R . .
C25 C 0.2521(4) 0.4635(3) 0.41100(17) 0.0168(9) Uani 1 1 d . . .
C26 C 0.1014(5) 0.2196(3) 0.38355(18) 0.0221(10) Uani 1 1 d . . .
H26 H 0.0977 0.2286 0.3414 0.027 Uiso 1 1 calc R . .
C27 C 0.2230(5) 0.1495(3) 0.3982(2) 0.0295(11) Uani 1 1 d . . .
H27A H 0.3183 0.1735 0.3866 0.044 Uiso 1 1 calc R . .
H27B H 0.2016 0.0922 0.3779 0.044 Uiso 1 1 calc R . .
H27C H 0.2265 0.1382 0.4393 0.044 Uiso 1 1 calc R . .
C28 C -0.0460(5) 0.1787(3) 0.4006(2) 0.0332(12) Uani 1 1 d . . .
H28A H -0.0391 0.1597 0.4406 0.050 Uiso 1 1 calc R . .
H28B H -0.0693 0.1255 0.3766 0.050 Uiso 1 1 calc R . .
H28C H -0.1239 0.2246 0.3956 0.050 Uiso 1 1 calc R . .
C29 C 0.3436(4) 0.5363(3) 0.38264(18) 0.0197(9) Uani 1 1 d . . .
H29 H 0.3470 0.5210 0.3413 0.024 Uiso 1 1 calc R . .
C30 C 0.5026(5) 0.5350(3) 0.4073(2) 0.0288(11) Uani 1 1 d . . .
H30A H 0.5023 0.5480 0.4481 0.043 Uiso 1 1 calc R . .
H30B H 0.5609 0.5816 0.3882 0.043 Uiso 1 1 calc R . .
H30C H 0.5461 0.4747 0.4011 0.043 Uiso 1 1 calc R . .
C31 C 0.2766(5) 0.6310(3) 0.38765(19) 0.0243(10) Uani 1 1 d . . .
H31A H 0.1767 0.6308 0.3706 0.036 Uiso 1 1 calc R . .
H31B H 0.3373 0.6753 0.3677 0.036 Uiso 1 1 calc R . .
H31C H 0.2727 0.6480 0.4279 0.036 Uiso 1 1 calc R . .
C32 C 0.5050(5) 0.2134(3) 0.5163(2) 0.0345(12) Uani 1 1 d . . .
H32A H 0.4037 0.1916 0.5073 0.041 Uiso 1 1 calc R . .
H32B H 0.5049 0.2443 0.5537 0.041 Uiso 1 1 calc R . .
Cl1 Cl 0.55721(17) 0.29148(9) 0.46417(6) 0.0486(4) Uani 1 1 d . . .
Cl2 Cl 0.62594(19) 0.11939(10) 0.51990(7) 0.0589(4) Uani 1 1 d . . .

loop_
_atom_site_aniso_label
_atom_site_aniso_U_11
_atom_site_aniso_U_22
_atom_site_aniso_U_33
_atom_site_aniso_U_23
_atom_site_aniso_U_13
_atom_site_aniso_U_12
Ru1 0.01254(17) 0.01235(17) 0.01290(17) -0.00111(13) 0.00002(13) 0.00014(12)
Ru2 0.01227(16) 0.01523(18) 0.01556(18) -0.00142(14) 0.00143(13) -0.00047(13)
N1 0.0116(16) 0.0152(17) 0.0166(19) 0.0026(14) 0.0015(14) -0.0012(14)
N2 0.0155(16) 0.0133(17) 0.0151(18) -0.0022(14) 0.0002(14) 0.0001(14)
O1 0.0203(15) 0.0171(15) 0.0279(18) 0.0023(13) -0.0029(13) -0.0044(13)
O2 0.0307(18) 0.0214(16) 0.038(2) 0.0057(15) -0.0110(15) 0.0053(14)
O3 0.0268(17) 0.0411(19) 0.0195(18) -0.0129(15) 0.0079(14) 0.0020(15)
O4 0.0241(17) 0.0305(18) 0.057(3) -0.0004(17) 0.0047(16) 0.0148(16)
O5 0.0355(19) 0.0365(19) 0.0219(19) 0.0022(15) 0.0072(15) 0.0011(15)
C1 0.019(2) 0.016(2) 0.015(2) 0.0003(17) -0.0030(17) 0.0065(18)
C2 0.016(2) 0.022(2) 0.018(2) -0.0079(18) 0.0009(18) -0.0036(18)
C3 0.015(2) 0.019(2) 0.023(3) -0.0017(19) -0.0017(19) 0.0000(17)
C4 0.020(2) 0.026(2) 0.020(2) -0.0012(19) -0.0010(19) -0.004(2)
C5 0.021(2) 0.018(2) 0.022(3) -0.0045(19) -0.0024(19) 0.0014(18)
C6 0.024(2) 0.017(2) 0.020(2) -0.0036(18) -0.0010(19) 0.0063(18)
C7 0.031(2) 0.032(3) 0.015(2) -0.004(2) -0.003(2) 0.011(2)
C8 0.017(2) 0.037(3) 0.023(2) -0.011(2) -0.0031(19) 0.006(2)
C9 0.016(2) 0.032(3) 0.023(2) -0.013(2) 0.0020(18) -0.0014(19)
C10 0.016(2) 0.021(2) 0.019(2) -0.0098(18) 0.0025(17) -0.0005(17)
C11 0.0149(19) 0.018(2) 0.014(2) -0.0059(17) 0.0035(16) 0.0029(17)
C12 0.015(2) 0.015(2) 0.013(2) -0.0031(17) 0.0027(16) 0.0011(16)
C13 0.014(2) 0.013(2) 0.021(2) -0.0029(17) 0.0021(17) 0.0010(16)
C14 0.021(2) 0.012(2) 0.026(2) -0.0044(18) 0.0061(18) -0.0008(17)
C15 0.015(2) 0.022(2) 0.011(2) 0.0015(17) -0.0002(16) 0.0029(17)
C16 0.014(2) 0.016(2) 0.014(2) -0.0011(17) 0.0013(16) -0.0004(16)
C17 0.0106(19) 0.015(2) 0.024(2) 0.0005(18) 0.0024(17) 0.0018(16)
C18 0.012(2) 0.015(2) 0.023(2) -0.0013(17) 0.0009(17) 0.0013(16)
C19 0.016(2) 0.018(2) 0.013(2) -0.0008(17) -0.0003(16) -0.0066(17)
C20 0.0144(19) 0.017(2) 0.013(2) -0.0021(17) 0.0002(16) 0.0031(17)
C21 0.025(2) 0.019(2) 0.017(2) 0.0027(18) -0.0021(18) 0.0010(18)
C22 0.035(3) 0.026(2) 0.020(2) 0.003(2) 0.005(2) -0.008(2)
C23 0.043(3) 0.031(3) 0.016(2) 0.000(2) 0.009(2) 0.000(2)
C24 0.034(3) 0.020(2) 0.022(2) -0.0038(19) -0.001(2) -0.001(2)
C25 0.014(2) 0.019(2) 0.017(2) -0.0001(17) -0.0003(17) 0.0002(17)
C26 0.032(2) 0.018(2) 0.016(2) 0.0019(18) -0.0026(19) -0.0049(19)
C27 0.032(3) 0.022(2) 0.035(3) -0.002(2) 0.004(2) -0.004(2)
C28 0.031(3) 0.025(2) 0.043(3) 0.006(2) -0.008(2) -0.007(2)
C29 0.024(2) 0.019(2) 0.016(2) 0.0011(18) -0.0028(18) -0.0037(18)
C30 0.022(2) 0.025(2) 0.039(3) 0.005(2) -0.002(2) -0.004(2)
C31 0.029(2) 0.018(2) 0.025(2) -0.0014(19) -0.006(2) -0.0032(19)
C32 0.036(3) 0.042(3) 0.026(3) 0.006(2) 0.001(2) -0.014(2)
Cl1 0.0699(10) 0.0471(8) 0.0281(7) 0.0106(6) -0.0082(7) -0.0187(7)
Cl2 0.0835(11) 0.0528(9) 0.0418(9) 0.0131(7) 0.0222(8) 0.0136(8)

loop_
_atom_type_symbol
_atom_type_description
_atom_type_scat_dispersion_real
_atom_type_scat_dispersion_imag
_atom_type_scat_source
C C 0.0033 0.0016 'International Tables Vol C Tables 4.2.6.8 and 6.1.1.4'
H H 0.0000 0.0000 'International Tables Vol C Tables 4.2.6.8 and 6.1.1.4'
N N 0.0061 0.0033 'International Tables Vol C Tables 4.2.6.8 and 6.1.1.4'
O O 0.0106 0.0060 'International Tables Vol C Tables 4.2.6.8 and 6.1.1.4'
Cl Cl 0.1484 0.1585 'International Tables Vol C Tables 4.2.6.8 and 6.1.1.4'
Ru Ru -1.2594 0.8363 'International Tables Vol C Tables 4.2.6.8 and 6.1.1.4'

loop_
_geom_angle_atom_site_label_1
_geom_angle_atom_site_label_2
_geom_angle_atom_site_label_3
_geom_angle
_geom_angle_site_symmetry_1
_geom_angle_site_symmetry_3
_geom_angle_publ_flag
C1 Ru1 C2 91.14(16) . . ?
C1 Ru1 C3 103.41(17) . . ?
C2 Ru1 C3 92.91(17) . . ?
C1 Ru1 C19 86.89(15) . . ?
C2 Ru1 C19 169.21(17) . . ?
C3 Ru1 C19 97.86(16) . . ?
C1 Ru1 C15 93.34(17) . . ?
C2 Ru1 C15 92.13(16) . . ?
C3 Ru1 C15 162.39(16) . . ?
C19 Ru1 C15 77.42(15) . . ?
C1 Ru1 Ru2 170.77(12) . . ?
C2 Ru1 Ru2 83.69(12) . . ?
C3 Ru1 Ru2 84.53(11) . . ?
C19 Ru1 Ru2 96.77(10) . . ?
C15 Ru1 Ru2 79.27(10) . . ?
C5 Ru2 C4 85.43(18) . . ?
C5 Ru2 C13 110.07(16) . . ?
C4 Ru2 C13 164.39(17) . . ?
C5 Ru2 C14 107.48(17) . . ?
C4 Ru2 C14 138.05(15) . . ?
C13 Ru2 C14 36.82(13) . . ?
C5 Ru2 C12 139.47(16) . . ?
C4 Ru2 C12 129.88(17) . . ?
C13 Ru2 C12 37.00(14) . . ?
C14 Ru2 C12 62.01(15) . . ?
C5 Ru2 C11 168.66(16) . . ?
C4 Ru2 C11 103.24(16) . . ?
C13 Ru2 C11 61.15(14) . . ?
C14 Ru2 C11 61.19(15) . . ?
C12 Ru2 C11 37.13(13) . . ?
C5 Ru2 C10 133.87(16) . . ?
C4 Ru2 C10 107.52(16) . . ?
C13 Ru2 C10 60.62(14) . . ?
C14 Ru2 C10 36.07(14) . . ?
C12 Ru2 C10 61.62(14) . . ?
C11 Ru2 C10 36.70(14) . . ?
C5 Ru2 Ru1 96.85(12) . . ?
C4 Ru2 Ru1 95.02(13) . . ?
C13 Ru2 Ru1 85.22(9) . . ?
C14 Ru2 Ru1 121.63(10) . . ?
C12 Ru2 Ru1 65.08(9) . . ?
C11 Ru2 Ru1 89.74(10) . . ?
C10 Ru2 Ru1 124.65(11) . . ?
C19 N1 C17 112.1(3) . . ?
C19 N1 C16 120.2(3) . . ?
C17 N1 C16 127.4(3) . . ?
C19 N2 C18 110.2(3) . . ?
C19 N2 C20 127.8(3) . . ?
C18 N2 C20 121.9(3) . . ?
O1 C1 Ru1 177.0(3) . . ?
O2 C2 Ru1 175.7(4) . . ?
O3 C3 Ru1 177.9(4) . . ?
O4 C4 Ru2 177.6(4) . . ?
O5 C5 Ru2 175.6(4) . . ?
C7 C6 C11 119.0(4) . . ?
C7 C6 H6 120.5 . . ?
C11 C6 H6 120.5 . . ?
C6 C7 C8 121.6(4) . . ?
C6 C7 H7 119.2 . . ?
C8 C7 H7 119.2 . . ?
C9 C8 C7 121.4(4) . . ?
C9 C8 H8 119.3 . . ?
C7 C8 H8 119.3 . . ?
C8 C9 C10 119.9(4) . . ?
C8 C9 H9 120.0 . . ?
C10 C9 H9 120.0 . . ?
C14 C10 C9 133.8(4) . . ?
C14 C10 C11 107.4(3) . . ?
C9 C10 C11 118.7(4) . . ?
C14 C10 Ru2 69.7(2) . . ?
C9 C10 Ru2 126.9(3) . . ?
C11 C10 Ru2 70.3(2) . . ?
C6 C11 C12 132.2(4) . . ?
C6 C11 C10 119.4(3) . . ?
C12 C11 C10 108.3(3) . . ?
C6 C11 Ru2 125.0(3) . . ?
C12 C11 Ru2 70.7(2) . . ?
C10 C11 Ru2 73.0(2) . . ?
C13 C12 C11 106.3(3) . . ?
C13 C12 C15 128.1(3) . . ?
C11 C12 C15 125.4(3) . . ?
C13 C12 Ru2 70.8(2) . . ?
C11 C12 Ru2 72.2(2) . . ?
C15 C12 Ru2 117.9(3) . . ?
C14 C13 C12 109.5(3) . . ?
C14 C13 Ru2 72.2(2) . . ?
C12 C13 Ru2 72.2(2) . . ?
C14 C13 H13 125.3 . . ?
C12 C13 H13 125.3 . . ?
Ru2 C13 H13 122.0 . . ?
C10 C14 C13 108.4(4) . . ?
C10 C14 Ru2 74.3(2) . . ?
C13 C14 Ru2 71.0(2) . . ?
C10 C14 H14 125.8 . . ?
C13 C14 H14 125.8 . . ?
Ru2 C14 H14 120.7 . . ?
C12 C15 C16 116.0(3) . . ?
C12 C15 Ru1 97.3(3) . . ?
C16 C15 Ru1 109.1(2) . . ?
C12 C15 H15 111.2 . . ?
C16 C15 H15 111.2 . . ?
Ru1 C15 H15 111.2 . . ?
N1 C16 C15 109.2(3) . . ?
N1 C16 H16A 109.8 . . ?
C15 C16 H16A 109.8 . . ?
N1 C16 H16B 109.8 . . ?
C15 C16 H16B 109.8 . . ?
H16A C16 H16B 108.3 . . ?
C18 C17 N1 106.6(4) . . ?
C18 C17 H17 126.7 . . ?
N1 C17 H17 126.7 . . ?
C17 C18 N2 107.5(3) . . ?
C17 C18 H18 126.3 . . ?
N2 C18 H18 126.3 . . ?
N1 C19 N2 103.6(3) . . ?
N1 C19 Ru1 114.8(3) . . ?
N2 C19 Ru1 140.1(3) . . ?
C25 C20 C21 123.1(4) . . ?
C25 C20 N2 118.3(4) . . ?
C21 C20 N2 118.4(3) . . ?
C22 C21 C20 116.4(4) . . ?
C22 C21 C26 120.4(4) . . ?
C20 C21 C26 123.2(4) . . ?
C23 C22 C21 122.0(4) . . ?
C23 C22 H22 119.0 . . ?
C21 C22 H22 119.0 . . ?
C24 C23 C22 119.7(5) . . ?
C24 C23 H23 120.2 . . ?
C22 C23 H23 120.2 . . ?
C23 C24 C25 121.9(4) . . ?
C23 C24 H24 119.1 . . ?
C25 C24 H24 119.1 . . ?
C24 C25 C20 117.1(4) . . ?
C24 C25 C29 120.1(4) . . ?
C20 C25 C29 122.8(4) . . ?
C21 C26 C28 113.6(4) . . ?
C21 C26 C27 111.0(3) . . ?
C28 C26 C27 107.9(3) . . ?
C21 C26 H26 108.1 . . ?
C28 C26 H26 108.1 . . ?
C27 C26 H26 108.1 . . ?
C26 C27 H27A 109.5 . . ?
C26 C27 H27B 109.5 . . ?
H27A C27 H27B 109.5 . . ?
C26 C27 H27C 109.5 . . ?
H27A C27 H27C 109.5 . . ?
H27B C27 H27C 109.5 . . ?
C26 C28 H28A 109.5 . . ?
C26 C28 H28B 109.5 . . ?
H28A C28 H28B 109.5 . . ?
C26 C28 H28C 109.5 . . ?
H28A C28 H28C 109.5 . . ?
H28B C28 H28C 109.5 . . ?
C31 C29 C25 112.3(4) . . ?
C31 C29 C30 110.8(3) . . ?
C25 C29 C30 110.3(3) . . ?
C31 C29 H29 107.8 . . ?
C25 C29 H29 107.8 . . ?
C30 C29 H29 107.8 . . ?
C29 C30 H30A 109.5 . . ?
C29 C30 H30B 109.5 . . ?
H30A C30 H30B 109.5 . . ?
C29 C30 H30C 109.5 . . ?
H30A C30 H30C 109.5 . . ?
H30B C30 H30C 109.5 . . ?
C29 C31 H31A 109.5 . . ?
C29 C31 H31B 109.5 . . ?
H31A C31 H31B 109.5 . . ?
C29 C31 H31C 109.5 . . ?
H31A C31 H31C 109.5 . . ?
H31B C31 H31C 109.5 . . ?
Cl1 C32 Cl2 111.2(3) . . ?
Cl1 C32 H32A 109.4 . . ?
Cl2 C32 H32A 109.4 . . ?
Cl1 C32 H32B 109.4 . . ?
Cl2 C32 H32B 109.4 . . ?
H32A C32 H32B 108.0 . . ?

loop_
_geom_bond_atom_site_label_1
_geom_bond_atom_site_label_2
_geom_bond_distance
_geom_bond_site_symmetry_2
_geom_bond_publ_flag
Ru1 C1 1.889(4) . ?
Ru1 C2 1.926(4) . ?
Ru1 C3 1.944(5) . ?
Ru1 C19 2.111(4) . ?
Ru1 C15 2.182(4) . ?
Ru1 Ru2 2.8261(4) . ?
Ru2 C5 1.848(5) . ?
Ru2 C4 1.856(4) . ?
Ru2 C13 2.253(4) . ?
Ru2 C14 2.270(4) . ?
Ru2 C12 2.272(4) . ?
Ru2 C11 2.292(4) . ?
Ru2 C10 2.329(4) . ?
N1 C19 1.350(5) . ?
N1 C17 1.382(5) . ?
N1 C16 1.462(5) . ?
N2 C19 1.368(5) . ?
N2 C18 1.396(5) . ?
N2 C20 1.446(5) . ?
O1 C1 1.140(5) . ?
O2 C2 1.135(5) . ?
O3 C3 1.141(5) . ?
O4 C4 1.151(5) . ?
O5 C5 1.150(5) . ?
C6 C7 1.364(6) . ?
C6 C11 1.420(6) . ?
C6 H6 0.9500 . ?
C7 C8 1.427(6) . ?
C7 H7 0.9500 . ?
C8 C9 1.341(6) . ?
C8 H8 0.9500 . ?
C9 C10 1.429(5) . ?
C9 H9 0.9500 . ?
C10 C14 1.425(6) . ?
C10 C11 1.455(6) . ?
C11 C12 1.453(5) . ?
C12 C13 1.436(5) . ?
C12 C15 1.471(5) . ?
C13 C14 1.429(5) . ?
C13 H13 0.9500 . ?
C14 H14 0.9500 . ?
C15 C16 1.525(5) . ?
C15 H15 1.0000 . ?
C16 H16A 0.9900 . ?
C16 H16B 0.9900 . ?
C17 C18 1.322(6) . ?
C17 H17 0.9500 . ?
C18 H18 0.9500 . ?
C20 C25 1.403(5) . ?
C20 C21 1.407(6) . ?
C21 C22 1.388(6) . ?
C21 C26 1.516(6) . ?
C22 C23 1.383(6) . ?
C22 H22 0.9500 . ?
C23 C24 1.376(6) . ?
C23 H23 0.9500 . ?
C24 C25 1.382(6) . ?
C24 H24 0.9500 . ?
C25 C29 1.519(6) . ?
C26 C28 1.532(6) . ?
C26 C27 1.537(6) . ?
C26 H26 1.0000 . ?
C27 H27A 0.9800 . ?
C27 H27B 0.9800 . ?
C27 H27C 0.9800 . ?
C28 H28A 0.9800 . ?
C28 H28B 0.9800 . ?
C28 H28C 0.9800 . ?
C29 C31 1.519(6) . ?
C29 C30 1.538(5) . ?
C29 H29 1.0000 . ?
C30 H30A 0.9800 . ?
C30 H30B 0.9800 . ?
C30 H30C 0.9800 . ?
C31 H31A 0.9800 . ?
C31 H31B 0.9800 . ?
C31 H31C 0.9800 . ?
C32 Cl1 1.752(5) . ?
C32 Cl2 1.760(5) . ?
C32 H32A 0.9900 . ?
C32 H32B 0.9900 . ?

loop_
_geom_torsion_atom_site_label_1
_geom_torsion_atom_site_label_2
_geom_torsion_atom_site_label_3
_geom_torsion_atom_site_label_4
_geom_torsion
_geom_torsion_site_symmetry_1
_geom_torsion_site_symmetry_2
_geom_torsion_site_symmetry_3
_geom_torsion_site_symmetry_4
_geom_torsion_publ_flag
C1 Ru1 Ru2 C5 -177.1(7) . . . . ?
C2 Ru1 Ru2 C5 -120.92(18) . . . . ?
C3 Ru1 Ru2 C5 -27.36(17) . . . . ?
C19 Ru1 Ru2 C5 69.93(17) . . . . ?
C15 Ru1 Ru2 C5 145.70(16) . . . . ?
C1 Ru1 Ru2 C4 -91.1(7) . . . . ?
C2 Ru1 Ru2 C4 -34.93(19) . . . . ?
C3 Ru1 Ru2 C4 58.62(18) . . . . ?
C19 Ru1 Ru2 C4 155.92(18) . . . . ?
C15 Ru1 Ru2 C4 -128.31(17) . . . . ?
C1 Ru1 Ru2 C13 73.2(7) . . . . ?
C2 Ru1 Ru2 C13 129.40(17) . . . . ?
C3 Ru1 Ru2 C13 -137.04(16) . . . . ?
C19 Ru1 Ru2 C13 -39.75(16) . . . . ?
C15 Ru1 Ru2 C13 36.03(15) . . . . ?
C1 Ru1 Ru2 C14 67.5(7) . . . . ?
C2 Ru1 Ru2 C14 123.67(18) . . . . ?
C3 Ru1 Ru2 C14 -142.78(17) . . . . ?
C19 Ru1 Ru2 C14 -45.49(17) . . . . ?
C15 Ru1 Ru2 C14 30.29(16) . . . . ?
C1 Ru1 Ru2 C12 40.9(7) . . . . ?
C2 Ru1 Ru2 C12 97.06(17) . . . . ?
C3 Ru1 Ru2 C12 -169.39(16) . . . . ?
C19 Ru1 Ru2 C12 -72.10(16) . . . . ?
C15 Ru1 Ru2 C12 3.68(15) . . . . ?
C1 Ru1 Ru2 C11 12.1(7) . . . . ?
C2 Ru1 Ru2 C11 68.34(16) . . . . ?
C3 Ru1 Ru2 C11 161.90(15) . . . . ?
C19 Ru1 Ru2 C11 -100.81(15) . . . . ?
C15 Ru1 Ru2 C11 -25.04(14) . . . . ?
C1 Ru1 Ru2 C10 24.2(7) . . . . ?
C2 Ru1 Ru2 C10 80.41(18) . . . . ?
C3 Ru1 Ru2 C10 173.97(17) . . . . ?
C19 Ru1 Ru2 C10 -88.74(17) . . . . ?
C15 Ru1 Ru2 C10 -12.97(16) . . . . ?
C2 Ru1 C1 O1 14(7) . . . . ?
C3 Ru1 C1 O1 -79(7) . . . . ?
C19 Ru1 C1 O1 -176(100) . . . . ?
C15 Ru1 C1 O1 107(7) . . . . ?
Ru2 Ru1 C1 O1 70(8) . . . . ?
C1 Ru1 C2 O2 33(5) . . . . ?
C3 Ru1 C2 O2 136(5) . . . . ?
C19 Ru1 C2 O2 -47(5) . . . . ?
C15 Ru1 C2 O2 -61(5) . . . . ?
Ru2 Ru1 C2 O2 -140(5) . . . . ?
C1 Ru1 C3 O3 80(10) . . . . ?
C2 Ru1 C3 O3 -12(10) . . . . ?
C19 Ru1 C3 O3 169(10) . . . . ?
C15 Ru1 C3 O3 -118(10) . . . . ?
Ru2 Ru1 C3 O3 -95(10) . . . . ?
C5 Ru2 C4 O4 -119(10) . . . . ?
C13 Ru2 C4 O4 55(11) . . . . ?
C14 Ru2 C4 O4 -7(11) . . . . ?
C12 Ru2 C4 O4 83(10) . . . . ?
C11 Ru2 C4 O4 54(10) . . . . ?
C10 Ru2 C4 O4 16(11) . . . . ?
Ru1 Ru2 C4 O4 145(10) . . . . ?
C4 Ru2 C5 O5 -13(5) . . . . ?
C13 Ru2 C5 O5 169(5) . . . . ?
C14 Ru2 C5 O5 -152(5) . . . . ?
C12 Ru2 C5 O5 141(5) . . . . ?
C11 Ru2 C5 O5 -153(4) . . . . ?
C10 Ru2 C5 O5 -123(5) . . . . ?
Ru1 Ru2 C5 O5 82(5) . . . . ?
C11 C6 C7 C8 0.8(7) . . . . ?
C6 C7 C8 C9 0.0(7) . . . . ?
C7 C8 C9 C10 -0.4(7) . . . . ?
C8 C9 C10 C14 -177.4(5) . . . . ?
C8 C9 C10 C11 -0.1(6) . . . . ?
C8 C9 C10 Ru2 85.8(5) . . . . ?
C5 Ru2 C10 C14 -52.2(3) . . . . ?
C4 Ru2 C10 C14 -153.0(3) . . . . ?
C13 Ru2 C10 C14 38.1(2) . . . . ?
C12 Ru2 C10 C14 80.5(3) . . . . ?
C11 Ru2 C10 C14 118.2(3) . . . . ?
Ru1 Ru2 C10 C14 97.7(2) . . . . ?
C5 Ru2 C10 C9 77.9(4) . . . . ?
C4 Ru2 C10 C9 -22.9(4) . . . . ?
C13 Ru2 C10 C9 168.2(5) . . . . ?
C14 Ru2 C10 C9 130.2(5) . . . . ?
C12 Ru2 C10 C9 -149.3(4) . . . . ?
C11 Ru2 C10 C9 -111.7(5) . . . . ?
Ru1 Ru2 C10 C9 -132.1(4) . . . . ?
C5 Ru2 C10 C11 -170.4(2) . . . . ?
C4 Ru2 C10 C11 88.8(2) . . . . ?
C13 Ru2 C10 C11 -80.1(2) . . . . ?
C14 Ru2 C10 C11 -118.2(3) . . . . ?
C12 Ru2 C10 C11 -37.7(2) . . . . ?
Ru1 Ru2 C10 C11 -20.5(2) . . . . ?
C7 C6 C11 C12 174.4(4) . . . . ?
C7 C6 C11 C10 -1.3(6) . . . . ?
C7 C6 C11 Ru2 -90.5(4) . . . . ?
C14 C10 C11 C6 178.9(4) . . . . ?
C9 C10 C11 C6 1.0(6) . . . . ?
Ru2 C10 C11 C6 -121.1(4) . . . . ?
C14 C10 C11 C12 2.2(5) . . . . ?
C9 C10 C11 C12 -175.7(4) . . . . ?
Ru2 C10 C11 C12 62.3(3) . . . . ?
C14 C10 C11 Ru2 -60.0(3) . . . . ?
C9 C10 C11 Ru2 122.0(4) . . . . ?
C5 Ru2 C11 C6 152.0(7) . . . . ?
C4 Ru2 C11 C6 12.8(4) . . . . ?
C13 Ru2 C11 C6 -167.0(4) . . . . ?
C14 Ru2 C11 C6 150.7(4) . . . . ?
C12 Ru2 C11 C6 -128.5(4) . . . . ?
C10 Ru2 C11 C6 114.4(4) . . . . ?
Ru1 Ru2 C11 C6 -82.3(3) . . . . ?
C5 Ru2 C11 C12 -79.5(8) . . . . ?
C4 Ru2 C11 C12 141.3(2) . . . . ?
C13 Ru2 C11 C12 -38.5(2) . . . . ?
C14 Ru2 C11 C12 -80.7(2) . . . . ?
C10 Ru2 C11 C12 -117.1(3) . . . . ?
Ru1 Ru2 C11 C12 46.2(2) . . . . ?
C5 Ru2 C11 C10 37.6(9) . . . . ?
C4 Ru2 C11 C10 -101.6(2) . . . . ?
C13 Ru2 C11 C10 78.6(2) . . . . ?
C14 Ru2 C11 C10 36.3(2) . . . . ?
C12 Ru2 C11 C10 117.1(3) . . . . ?
Ru1 Ru2 C11 C10 163.3(2) . . . . ?
C6 C11 C12 C13 -176.9(4) . . . . ?
C10 C11 C12 C13 -0.8(4) . . . . ?
Ru2 C11 C12 C13 63.0(3) . . . . ?
C6 C11 C12 C15 8.1(7) . . . . ?
C10 C11 C12 C15 -175.8(4) . . . . ?
Ru2 C11 C12 C15 -112.0(4) . . . . ?
C6 C11 C12 Ru2 120.1(5) . . . . ?
C10 C11 C12 Ru2 -63.8(3) . . . . ?
C5 Ru2 C12 C13 47.6(3) . . . . ?
C4 Ru2 C12 C13 -167.6(2) . . . . ?
C14 Ru2 C12 C13 -36.8(2) . . . . ?
C11 Ru2 C12 C13 -115.1(3) . . . . ?
C10 Ru2 C12 C13 -77.9(2) . . . . ?
Ru1 Ru2 C12 C13 117.6(2) . . . . ?
C5 Ru2 C12 C11 162.7(3) . . . . ?
C4 Ru2 C12 C11 -52.5(3) . . . . ?
C13 Ru2 C12 C11 115.1(3) . . . . ?
C14 Ru2 C12 C11 78.3(2) . . . . ?
C10 Ru2 C12 C11 37.2(2) . . . . ?
Ru1 Ru2 C12 C11 -127.2(2) . . . . ?
C5 Ru2 C12 C15 -76.1(4) . . . . ?
C4 Ru2 C12 C15 68.7(3) . . . . ?
C13 Ru2 C12 C15 -123.7(4) . . . . ?
C14 Ru2 C12 C15 -160.5(3) . . . . ?
C11 Ru2 C12 C15 121.2(4) . . . . ?
C10 Ru2 C12 C15 158.4(3) . . . . ?
Ru1 Ru2 C12 C15 -6.1(2) . . . . ?
C11 C12 C13 C14 -0.9(5) . . . . ?
C15 C12 C13 C14 173.9(4) . . . . ?
Ru2 C12 C13 C14 63.0(3) . . . . ?
C11 C12 C13 Ru2 -63.9(3) . . . . ?
C15 C12 C13 Ru2 110.9(4) . . . . ?
C5 Ru2 C13 C14 92.6(3) . . . . ?
C4 Ru2 C13 C14 -80.3(6) . . . . ?
C12 Ru2 C13 C14 -118.1(3) . . . . ?
C11 Ru2 C13 C14 -79.5(3) . . . . ?
C10 Ru2 C13 C14 -37.3(2) . . . . ?
Ru1 Ru2 C13 C14 -171.8(2) . . . . ?
C5 Ru2 C13 C12 -149.3(2) . . . . ?
C4 Ru2 C13 C12 37.8(7) . . . . ?
C14 Ru2 C13 C12 118.1(3) . . . . ?
C11 Ru2 C13 C12 38.6(2) . . . . ?
C10 Ru2 C13 C12 80.8(2) . . . . ?
Ru1 Ru2 C13 C12 -53.73(19) . . . . ?
C9 C10 C14 C13 174.7(5) . . . . ?
C11 C10 C14 C13 -2.8(5) . . . . ?
Ru2 C10 C14 C13 -63.2(3) . . . . ?
C9 C10 C14 Ru2 -122.1(5) . . . . ?
C11 C10 C14 Ru2 60.4(3) . . . . ?
C12 C13 C14 C10 2.4(5) . . . . ?
Ru2 C13 C14 C10 65.4(3) . . . . ?
C12 C13 C14 Ru2 -63.0(3) . . . . ?
C5 Ru2 C14 C10 143.3(3) . . . . ?
C4 Ru2 C14 C10 40.3(4) . . . . ?
C13 Ru2 C14 C10 -116.3(4) . . . . ?
C12 Ru2 C14 C10 -79.4(3) . . . . ?
C11 Ru2 C14 C10 -37.0(2) . . . . ?
Ru1 Ru2 C14 C10 -106.8(2) . . . . ?
C5 Ru2 C14 C13 -100.4(3) . . . . ?
C4 Ru2 C14 C13 156.6(3) . . . . ?
C12 Ru2 C14 C13 37.0(2) . . . . ?
C11 Ru2 C14 C13 79.4(3) . . . . ?
C10 Ru2 C14 C13 116.3(4) . . . . ?
Ru1 Ru2 C14 C13 9.6(3) . . . . ?
C13 C12 C15 C16 35.9(6) . . . . ?
C11 C12 C15 C16 -150.1(4) . . . . ?
Ru2 C12 C15 C16 122.6(3) . . . . ?
C13 C12 C15 Ru1 -79.5(4) . . . . ?
C11 C12 C15 Ru1 94.4(4) . . . . ?
Ru2 C12 C15 Ru1 7.2(3) . . . . ?
C1 Ru1 C15 C12 -179.6(2) . . . . ?
C2 Ru1 C15 C12 -88.4(2) . . . . ?
C3 Ru1 C15 C12 18.2(6) . . . . ?
C19 Ru1 C15 C12 94.3(2) . . . . ?
Ru2 Ru1 C15 C12 -5.2(2) . . . . ?
C1 Ru1 C15 C16 59.6(3) . . . . ?
C2 Ru1 C15 C16 150.9(3) . . . . ?
C3 Ru1 C15 C16 -102.6(5) . . . . ?
C19 Ru1 C15 C16 -26.5(3) . . . . ?
Ru2 Ru1 C15 C16 -126.0(3) . . . . ?
C19 N1 C16 C15 -17.7(5) . . . . ?
C17 N1 C16 C15 170.0(3) . . . . ?
C12 C15 C16 N1 -77.7(4) . . . . ?
Ru1 C15 C16 N1 30.8(4) . . . . ?
C19 N1 C17 C18 0.3(4) . . . . ?
C16 N1 C17 C18 173.1(4) . . . . ?
N1 C17 C18 N2 0.6(4) . . . . ?
C19 N2 C18 C17 -1.3(4) . . . . ?
C20 N2 C18 C17 -179.7(3) . . . . ?
C17 N1 C19 N2 -1.0(4) . . . . ?
C16 N1 C19 N2 -174.4(3) . . . . ?
C17 N1 C19 Ru1 167.8(2) . . . . ?
C16 N1 C19 Ru1 -5.5(4) . . . . ?
C18 N2 C19 N1 1.4(4) . . . . ?
C20 N2 C19 N1 179.6(3) . . . . ?
C18 N2 C19 Ru1 -162.7(3) . . . . ?
C20 N2 C19 Ru1 15.5(7) . . . . ?
C1 Ru1 C19 N1 -75.9(3) . . . . ?
C2 Ru1 C19 N1 3.8(10) . . . . ?
C3 Ru1 C19 N1 -179.0(3) . . . . ?
C15 Ru1 C19 N1 18.3(3) . . . . ?
Ru2 Ru1 C19 N1 95.6(3) . . . . ?
C1 Ru1 C19 N2 87.1(4) . . . . ?
C2 Ru1 C19 N2 166.7(7) . . . . ?
C3 Ru1 C19 N2 -16.0(5) . . . . ?
C15 Ru1 C19 N2 -178.8(5) . . . . ?
Ru2 Ru1 C19 N2 -101.4(4) . . . . ?
C19 N2 C20 C25 -81.8(5) . . . . ?
C18 N2 C20 C25 96.3(4) . . . . ?
C19 N2 C20 C21 103.2(5) . . . . ?
C18 N2 C20 C21 -78.7(5) . . . . ?
C25 C20 C21 C22 2.2(6) . . . . ?
N2 C20 C21 C22 176.9(3) . . . . ?
C25 C20 C21 C26 -174.9(4) . . . . ?
N2 C20 C21 C26 -0.2(5) . . . . ?
C20 C21 C22 C23 -1.2(6) . . . . ?
C26 C21 C22 C23 176.0(4) . . . . ?
C21 C22 C23 C24 -0.2(7) . . . . ?
C22 C23 C24 C25 0.6(7) . . . . ?
C23 C24 C25 C20 0.3(6) . . . . ?
C23 C24 C25 C29 -176.6(4) . . . . ?
C21 C20 C25 C24 -1.8(6) . . . . ?
N2 C20 C25 C24 -176.5(3) . . . . ?
C21 C20 C25 C29 175.0(4) . . . . ?
N2 C20 C25 C29 0.3(5) . . . . ?
C22 C21 C26 C28 37.9(5) . . . . ?
C20 C21 C26 C28 -145.1(4) . . . . ?
C22 C21 C26 C27 -83.9(5) . . . . ?
C20 C21 C26 C27 93.1(5) . . . . ?
C24 C25 C29 C31 -52.7(5) . . . . ?
C20 C25 C29 C31 130.6(4) . . . . ?
C24 C25 C29 C30 71.4(5) . . . . ?
C20 C25 C29 C30 -105.3(4) . . . . ?
